data_7158660
loop_
_publ_author_name
'Wan, Huiyang'
'Xia, Shuangshuang'
'Liu, Xinghua'
'Jian, Yongchan'
'An, Yuanyuan'
'Wang, Yubin'

_publ_section_title
;
 Synthesis of spirocyclic oxazole derivatives from 2-arylidene
 cycloalkanones and \a-halohydroxamates
;
_journal_name_full 'Organic &amp; Biomolecular Chemistry'
_journal_paper_doi 10.1039/D2OB00701K
_journal_year 2022
_chemical_formula_moiety 'C22 H23 N O3'
_chemical_formula_sum 'C22 H23 N O3'
_chemical_formula_weight 349.41
_space_group_crystal_system monoclinic
_space_group_IT_number 15
_space_group_name_Hall '-C 2yc'
_space_group_name_H-M_alt 'C 1 2/c 1'
_atom_sites_solution_hydrogens geom
_audit_creation_date 2021-07-09
_audit_creation_method
;
Olex2 1.2
(compiled 2018.05.29 svn.r3508 for OlexSys, GUI svn.r5506)
;
_audit_update_record
;
2021-12-30 deposited with the CCDC.	2022-04-29 downloaded from the CCDC.
;
_cell_angle_alpha 90
_cell_angle_beta 106.802(3)
_cell_angle_gamma 90
_cell_formula_units_Z 8
_cell_length_a 36.572(4)
_cell_length_b 5.7581(6)
_cell_length_c 18.4236(19)
_cell_measurement_reflns_used 3555
_cell_measurement_temperature 296(2)
_cell_measurement_theta_max 27.35
_cell_measurement_theta_min 2.31
_cell_volume 3714.1(7)
_computing_cell_refinement 'SAINT v8.37A (Bruker, 2015)'
_computing_data_reduction 'SAINT v8.37A (Bruker, 2015)'
_computing_molecular_graphics 'Olex2 (Dolomanov et al., 2009)'
_computing_publication_material 'Olex2 (Dolomanov et al., 2009)'
_computing_structure_refinement 'XL (Sheldrick, 2008)'
_computing_structure_solution 'SHELXT 2014/5 (Sheldrick, 2014)'
_diffrn_ambient_temperature 296.15
_diffrn_measured_fraction_theta_full 0.997
_diffrn_measured_fraction_theta_max 0.994
_diffrn_measurement_device_type 'Bruker APEX-II CCD'
_diffrn_measurement_method '\f and \w scans'
_diffrn_radiation_type MoK\a
_diffrn_radiation_wavelength 0.71073
_diffrn_reflns_av_R_equivalents 0.0617
_diffrn_reflns_av_unetI/netI 0.0481
_diffrn_reflns_Laue_measured_fraction_full 0.997
_diffrn_reflns_Laue_measured_fraction_max 0.994
_diffrn_reflns_limit_h_max 47
_diffrn_reflns_limit_h_min -46
_diffrn_reflns_limit_k_max 7
_diffrn_reflns_limit_k_min -7
_diffrn_reflns_limit_l_max 22
_diffrn_reflns_limit_l_min -23
_diffrn_reflns_number 16826
_diffrn_reflns_point_group_measured_fraction_full 0.997
_diffrn_reflns_point_group_measured_fraction_max 0.994
_diffrn_reflns_theta_full 25.242
_diffrn_reflns_theta_max 27.455
_diffrn_reflns_theta_min 2.266
_diffrn_standards_number 0
_exptl_absorpt_coefficient_mu 0.083
_exptl_absorpt_correction_T_max 0.7456
_exptl_absorpt_correction_T_min 0.5514
_exptl_absorpt_correction_type none
_exptl_absorpt_process_details
;
SADABS-2016/2 (Bruker,2016/2) was used for absorption correction.
wR2(int) was 0.1309 before and 0.0461 after correction.
The Ratio of minimum to maximum transmission is 0.7395.
The \l/2 correction factor is Not present.
;
_exptl_crystal_density_diffrn 1.250
_exptl_crystal_description BLOCK
_exptl_crystal_F_000 1488
_exptl_crystal_size_max 0.12
_exptl_crystal_size_mid 0.11
_exptl_crystal_size_min 0.08
_refine_diff_density_max 0.277
_refine_diff_density_min -0.295
_refine_diff_density_rms 0.076
_refine_ls_extinction_method none
_refine_ls_goodness_of_fit_ref 1.042
_refine_ls_hydrogen_treatment constr
_refine_ls_matrix_type full
_refine_ls_number_parameters 237
_refine_ls_number_reflns 4225
_refine_ls_number_restraints 0
_refine_ls_restrained_S_all 1.042
_refine_ls_R_factor_all 0.0650
_refine_ls_R_factor_gt 0.0471
_refine_ls_shift/su_max 0.001
_refine_ls_shift/su_mean 0.000
_refine_ls_structure_factor_coef Fsqd
_refine_ls_weighting_details 'w=1/[\s^2^(Fo^2^)+(0.0510P)^2^+2.0418P] where P=(Fo^2^+2Fc^2^)/3'
_refine_ls_weighting_scheme calc
_refine_ls_wR_factor_gt 0.1103
_refine_ls_wR_factor_ref 0.1209
_reflns_Friedel_coverage 0.000
_reflns_number_gt 3301
_reflns_number_total 4225
_reflns_threshold_expression 'I > 2\s(I)'
_cod_data_source_file d2ob00701k2.cif
_cod_data_source_block 11_a
_cod_database_code 7158660
_shelx_shelxl_version_number 2016/6
_shelx_space_group_comment
;
The symmetry employed for this shelxl refinement is uniquely defined
by the following loop, which should always be used as a source of
symmetry information in preference to the above space-group names.
They are only intended as comments.
;
_shelx_estimated_absorpt_t_max 0.993
_shelx_estimated_absorpt_t_min 0.990
_olex2_refinement_description
;
1. Fixed Uiso
 At 1.2 times of:
  All C(H) groups, All C(H,H) groups
 At 1.5 times of:
  All C(H,H,H) groups
2.a Secondary CH2 refined with riding coordinates:
 C10(H10A,H10B), C9(H9A,H9B), C16(H16A,H16B)
2.b Aromatic/amide H refined with riding coordinates:
 C7(H7), C3(H3), C5(H5), C4(H4), C1(H1), C2(H2), C22(H22), C18(H18), C20(H20),
 C19(H19), C21(H21)
2.c Idealised Me refined as rotating group:
 C13(H13A,H13B,H13C), C12(H12A,H12B,H12C)
;
_olex2_submission_special_instructions 'No special instructions were received'

loop_
_space_group_symop_operation_xyz
'x, y, z'
'-x, y, -z+1/2'
'x+1/2, y+1/2, z'
'-x+1/2, y+1/2, -z+1/2'
'-x, -y, -z'
'x, -y, z-1/2'
'-x+1/2, -y+1/2, -z'
'x+1/2, -y+1/2, z-1/2'

loop_
_atom_site_label
_atom_site_type_symbol
_atom_site_fract_x
_atom_site_fract_y
_atom_site_fract_z
_atom_site_U_iso_or_equiv
_atom_site_adp_type
_atom_site_occupancy
_atom_site_site_symmetry_order
_atom_site_calc_flag
_atom_site_refinement_flags_posn
_atom_site_refinement_flags_adp
_atom_site_refinement_flags_occupancy
_atom_site_disorder_assembly
_atom_site_disorder_group
O3 O 0.60363(3) 0.77461(17) 0.34953(6) 0.0286(2) Uani 1 1 d . . . . .
O1 O 0.65138(3) 0.34687(17) 0.27231(6) 0.0288(2) Uani 1 1 d . . . . .
O2 O 0.55950(3) 0.59848(18) 0.20830(7) 0.0368(3) Uani 1 1 d . . . . .
N1 N 0.61289(3) 0.5833(2) 0.31205(7) 0.0260(3) Uani 1 1 d . . . . .
C11 C 0.65306(4) 0.5248(2) 0.32670(8) 0.0238(3) Uani 1 1 d . . . . .
C15 C 0.59156(4) 0.5315(2) 0.24040(8) 0.0255(3) Uani 1 1 d . . . . .
C6 C 0.69218(4) 0.2392(2) 0.52980(8) 0.0255(3) Uani 1 1 d . . . . .
C8 C 0.67505(4) 0.4628(2) 0.40750(8) 0.0243(3) Uani 1 1 d . . . . .
C14 C 0.61652(4) 0.3697(2) 0.20974(8) 0.0264(3) Uani 1 1 d . . . . .
C7 C 0.66958(4) 0.2925(2) 0.45183(8) 0.0269(3) Uani 1 1 d . . . . .
H7 H 0.648918 0.195159 0.430941 0.032 Uiso 1 1 calc R . . . .
C10 C 0.68099(4) 0.7296(2) 0.32918(9) 0.0288(3) Uani 1 1 d . . . . .
H10A H 0.668879 0.881055 0.323640 0.035 Uiso 1 1 calc R . . . .
H10B H 0.696363 0.712050 0.294536 0.035 Uiso 1 1 calc R . . . .
C17 C 0.55846(4) 0.9082(3) 0.41041(9) 0.0305(3) Uani 1 1 d . . . . .
C9 C 0.70240(4) 0.6651(2) 0.41253(9) 0.0280(3) Uani 1 1 d . . . . .
H9A H 0.728706 0.618156 0.420022 0.034 Uiso 1 1 calc R . . . .
H9B H 0.700635 0.782815 0.449043 0.034 Uiso 1 1 calc R . . . .
C3 C 0.73499(4) 0.1265(3) 0.67824(9) 0.0327(3) Uani 1 1 d . . . . .
H3 H 0.749072 0.089714 0.727544 0.039 Uiso 1 1 calc R . . . .
C5 C 0.72552(4) 0.3617(3) 0.56694(9) 0.0308(3) Uani 1 1 d . . . . .
H5 H 0.733554 0.483409 0.542060 0.037 Uiso 1 1 calc R . . . .
C4 C 0.74662(4) 0.3044(3) 0.63990(9) 0.0331(3) Uani 1 1 d . . . . .
H4 H 0.768809 0.386406 0.663296 0.040 Uiso 1 1 calc R . . . .
C1 C 0.68124(4) 0.0584(3) 0.56939(9) 0.0328(3) Uani 1 1 d . . . . .
H1 H 0.659417 -0.026901 0.546064 0.039 Uiso 1 1 calc R . . . .
C2 C 0.70227(4) 0.0035(3) 0.64282(9) 0.0363(4) Uani 1 1 d . . . . .
H2 H 0.694309 -0.116703 0.668380 0.044 Uiso 1 1 calc R . . . .
C13 C 0.62523(5) 0.4813(3) 0.14188(9) 0.0363(4) Uani 1 1 d . . . . .
H13A H 0.638122 0.626454 0.156906 0.055 Uiso 1 1 calc GR . . . .
H13B H 0.601804 0.508282 0.102700 0.055 Uiso 1 1 calc GR . . . .
H13C H 0.641269 0.379841 0.123161 0.055 Uiso 1 1 calc GR . . . .
C12 C 0.59862(5) 0.1310(2) 0.19254(10) 0.0360(4) Uani 1 1 d . . . . .
H12A H 0.615111 0.032335 0.174036 0.054 Uiso 1 1 calc GR . . . .
H12B H 0.574341 0.144133 0.154743 0.054 Uiso 1 1 calc GR . . . .
H12C H 0.595078 0.065441 0.237934 0.054 Uiso 1 1 calc GR . . . .
C22 C 0.53335(4) 1.0163(3) 0.34884(10) 0.0409(4) Uani 1 1 d . . . . .
H22 H 0.530975 0.962963 0.300051 0.049 Uiso 1 1 calc R . . . .
C18 C 0.56175(5) 0.9917(3) 0.48243(10) 0.0413(4) Uani 1 1 d . . . . .
H18 H 0.579013 0.922968 0.524129 0.050 Uiso 1 1 calc R . . . .
C16 C 0.58078(5) 0.7012(3) 0.39813(11) 0.0423(4) Uani 1 1 d . . . . .
H16A H 0.597158 0.645123 0.446216 0.051 Uiso 1 1 calc R . . . .
H16B H 0.563609 0.576896 0.374179 0.051 Uiso 1 1 calc R . . . .
C20 C 0.51479(5) 1.2817(3) 0.43124(11) 0.0441(4) Uani 1 1 d . . . . .
H20 H 0.500002 1.406584 0.438107 0.053 Uiso 1 1 calc R . . . .
C19 C 0.53965(5) 1.1760(3) 0.49308(11) 0.0456(4) Uani 1 1 d . . . . .
H19 H 0.541564 1.228414 0.541790 0.055 Uiso 1 1 calc R . . . .
C21 C 0.51184(5) 1.2029(3) 0.35954(11) 0.0483(5) Uani 1 1 d . . . . .
H21 H 0.495231 1.275731 0.317859 0.058 Uiso 1 1 calc R . . . .

loop_
_atom_site_aniso_label
_atom_site_aniso_U_11
_atom_site_aniso_U_22
_atom_site_aniso_U_33
_atom_site_aniso_U_23
_atom_site_aniso_U_13
_atom_site_aniso_U_12
O3 0.0341(5) 0.0246(5) 0.0310(6) -0.0049(4) 0.0154(4) 0.0013(4)
O1 0.0308(5) 0.0278(5) 0.0250(6) -0.0050(4) 0.0034(4) 0.0065(4)
O2 0.0278(5) 0.0364(6) 0.0392(7) -0.0021(5) -0.0011(5) 0.0031(4)
N1 0.0263(6) 0.0254(6) 0.0258(7) -0.0052(5) 0.0068(5) 0.0036(4)
C11 0.0253(6) 0.0224(6) 0.0236(8) -0.0011(5) 0.0067(5) 0.0017(5)
C15 0.0278(7) 0.0216(6) 0.0257(8) 0.0005(5) 0.0054(6) -0.0018(5)
C6 0.0278(7) 0.0247(7) 0.0245(8) -0.0011(5) 0.0083(6) -0.0001(5)
C8 0.0239(6) 0.0229(6) 0.0250(8) -0.0033(5) 0.0056(5) 0.0000(5)
C14 0.0318(7) 0.0217(6) 0.0225(8) 0.0002(5) 0.0028(6) 0.0021(5)
C7 0.0257(6) 0.0262(7) 0.0274(8) -0.0027(6) 0.0054(6) -0.0040(5)
C10 0.0304(7) 0.0256(7) 0.0303(9) 0.0028(6) 0.0088(6) -0.0023(5)
C17 0.0308(7) 0.0344(8) 0.0296(9) -0.0006(6) 0.0138(6) 0.0011(6)
C9 0.0298(7) 0.0253(7) 0.0281(8) -0.0027(6) 0.0073(6) -0.0040(5)
C3 0.0368(8) 0.0379(8) 0.0220(8) 0.0009(6) 0.0064(6) 0.0050(6)
C5 0.0364(8) 0.0282(7) 0.0267(8) -0.0002(6) 0.0073(6) -0.0075(6)
C4 0.0329(7) 0.0365(8) 0.0269(9) -0.0047(6) 0.0037(6) -0.0066(6)
C1 0.0300(7) 0.0336(8) 0.0335(9) 0.0015(6) 0.0071(6) -0.0068(6)
C2 0.0392(8) 0.0370(8) 0.0334(10) 0.0094(7) 0.0116(7) -0.0022(6)
C13 0.0493(9) 0.0319(8) 0.0299(9) 0.0048(6) 0.0147(7) 0.0085(7)
C12 0.0464(9) 0.0229(7) 0.0341(9) -0.0032(6) 0.0045(7) -0.0019(6)
C22 0.0359(8) 0.0578(11) 0.0265(9) -0.0069(7) 0.0051(7) 0.0085(7)
C18 0.0422(9) 0.0555(11) 0.0271(9) 0.0003(7) 0.0115(7) 0.0078(8)
C16 0.0552(10) 0.0381(9) 0.0441(11) 0.0092(7) 0.0310(9) 0.0103(7)
C20 0.0403(9) 0.0422(9) 0.0561(12) -0.0068(8) 0.0237(8) 0.0074(7)
C19 0.0480(10) 0.0557(11) 0.0375(11) -0.0169(8) 0.0195(8) -0.0011(8)
C21 0.0365(9) 0.0639(12) 0.0424(11) 0.0036(9) 0.0082(8) 0.0191(8)

loop_
_atom_type_symbol
_atom_type_description
_atom_type_scat_dispersion_real
_atom_type_scat_dispersion_imag
_atom_type_scat_source
C C 0.0033 0.0016 'International Tables Vol C Tables 4.2.6.8 and 6.1.1.4'
H H 0.0000 0.0000 'International Tables Vol C Tables 4.2.6.8 and 6.1.1.4'
N N 0.0061 0.0033 'International Tables Vol C Tables 4.2.6.8 and 6.1.1.4'
O O 0.0106 0.0060 'International Tables Vol C Tables 4.2.6.8 and 6.1.1.4'

loop_
_geom_angle_atom_site_label_1
_geom_angle_atom_site_label_2
_geom_angle_atom_site_label_3
_geom_angle
_geom_angle_site_symmetry_1
_geom_angle_site_symmetry_3
_geom_angle_publ_flag
N1 O3 C16 109.92(11) . . ?
C11 O1 C14 110.00(10) . . ?
O3 N1 C11 117.93(10) . . ?
C15 N1 O3 120.10(11) . . ?
C15 N1 C11 113.28(12) . . ?
O1 C11 N1 101.57(10) . . ?
O1 C11 C8 115.14(11) . . ?
O1 C11 C10 117.51(12) . . ?
N1 C11 C8 117.23(12) . . ?
N1 C11 C10 116.78(11) . . ?
C8 C11 C10 89.56(10) . . ?
O2 C15 N1 127.35(14) . . ?
O2 C15 C14 127.74(13) . . ?
N1 C15 C14 104.91(11) . . ?
C5 C6 C7 122.43(13) . . ?
C1 C6 C7 120.15(12) . . ?
C1 C6 C5 117.42(14) . . ?
C11 C8 C9 91.85(11) . . ?
C7 C8 C11 130.27(12) . . ?
C7 C8 C9 137.88(13) . . ?
O1 C14 C15 104.07(11) . . ?
O1 C14 C13 110.22(12) . . ?
O1 C14 C12 108.05(11) . . ?
C13 C14 C15 109.70(11) . . ?
C12 C14 C15 111.32(12) . . ?
C12 C14 C13 113.09(13) . . ?
C6 C7 H7 116.1 . . ?
C8 C7 C6 127.86(13) . . ?
C8 C7 H7 116.1 . . ?
C11 C10 H10A 113.8 . . ?
C11 C10 H10B 113.8 . . ?
C11 C10 C9 89.24(10) . . ?
H10A C10 H10B 111.0 . . ?
C9 C10 H10A 113.8 . . ?
C9 C10 H10B 113.8 . . ?
C22 C17 C16 119.71(15) . . ?
C18 C17 C22 118.86(15) . . ?
C18 C17 C16 121.41(15) . . ?
C8 C9 C10 89.32(10) . . ?
C8 C9 H9A 113.8 . . ?
C8 C9 H9B 113.8 . . ?
C10 C9 H9A 113.8 . . ?
C10 C9 H9B 113.8 . . ?
H9A C9 H9B 111.0 . . ?
C4 C3 H3 120.3 . . ?
C4 C3 C2 119.48(15) . . ?
C2 C3 H3 120.3 . . ?
C6 C5 H5 119.5 . . ?
C4 C5 C6 121.06(14) . . ?
C4 C5 H5 119.5 . . ?
C3 C4 C5 120.47(14) . . ?
C3 C4 H4 119.8 . . ?
C5 C4 H4 119.8 . . ?
C6 C1 H1 119.4 . . ?
C2 C1 C6 121.26(14) . . ?
C2 C1 H1 119.4 . . ?
C3 C2 C1 120.30(15) . . ?
C3 C2 H2 119.8 . . ?
C1 C2 H2 119.8 . . ?
C14 C13 H13A 109.5 . . ?
C14 C13 H13B 109.5 . . ?
C14 C13 H13C 109.5 . . ?
H13A C13 H13B 109.5 . . ?
H13A C13 H13C 109.5 . . ?
H13B C13 H13C 109.5 . . ?
C14 C12 H12A 109.5 . . ?
C14 C12 H12B 109.5 . . ?
C14 C12 H12C 109.5 . . ?
H12A C12 H12B 109.5 . . ?
H12A C12 H12C 109.5 . . ?
H12B C12 H12C 109.5 . . ?
C17 C22 H22 119.9 . . ?
C21 C22 C17 120.28(16) . . ?
C21 C22 H22 119.9 . . ?
C17 C18 H18 119.6 . . ?
C19 C18 C17 120.72(16) . . ?
C19 C18 H18 119.6 . . ?
O3 C16 C17 107.27(12) . . ?
O3 C16 H16A 110.3 . . ?
O3 C16 H16B 110.3 . . ?
C17 C16 H16A 110.3 . . ?
C17 C16 H16B 110.3 . . ?
H16A C16 H16B 108.5 . . ?
C19 C20 H20 120.0 . . ?
C21 C20 H20 120.0 . . ?
C21 C20 C19 119.99(16) . . ?
C18 C19 H19 120.2 . . ?
C20 C19 C18 119.69(16) . . ?
C20 C19 H19 120.2 . . ?
C22 C21 H21 119.8 . . ?
C20 C21 C22 120.42(17) . . ?
C20 C21 H21 119.8 . . ?

loop_
_geom_bond_atom_site_label_1
_geom_bond_atom_site_label_2
_geom_bond_distance
_geom_bond_site_symmetry_2
_geom_bond_publ_flag
O3 N1 1.3931(15) . ?
O3 C16 1.4531(19) . ?
O1 C11 1.4221(17) . ?
O1 C14 1.4568(16) . ?
O2 C15 1.2135(17) . ?
N1 C11 1.4541(17) . ?
N1 C15 1.3582(18) . ?
C11 C8 1.5160(19) . ?
C11 C10 1.5524(19) . ?
C15 C14 1.523(2) . ?
C6 C7 1.468(2) . ?
C6 C5 1.4036(19) . ?
C6 C1 1.394(2) . ?
C8 C7 1.328(2) . ?
C8 C9 1.5209(18) . ?
C14 C13 1.519(2) . ?
C14 C12 1.5159(19) . ?
C7 H7 0.9300 . ?
C10 H10A 0.9700 . ?
C10 H10B 0.9700 . ?
C10 C9 1.554(2) . ?
C17 C22 1.384(2) . ?
C17 C18 1.383(2) . ?
C17 C16 1.498(2) . ?
C9 H9A 0.9700 . ?
C9 H9B 0.9700 . ?
C3 H3 0.9300 . ?
C3 C4 1.379(2) . ?
C3 C2 1.381(2) . ?
C5 H5 0.9300 . ?
C5 C4 1.383(2) . ?
C4 H4 0.9300 . ?
C1 H1 0.9300 . ?
C1 C2 1.386(2) . ?
C2 H2 0.9300 . ?
C13 H13A 0.9600 . ?
C13 H13B 0.9600 . ?
C13 H13C 0.9600 . ?
C12 H12A 0.9600 . ?
C12 H12B 0.9600 . ?
C12 H12C 0.9600 . ?
C22 H22 0.9300 . ?
C22 C21 1.379(2) . ?
C18 H18 0.9300 . ?
C18 C19 1.382(2) . ?
C16 H16A 0.9700 . ?
C16 H16B 0.9700 . ?
C20 H20 0.9300 . ?
C20 C19 1.377(3) . ?
C20 C21 1.371(3) . ?
C19 H19 0.9300 . ?
C21 H21 0.9300 . ?
